data_2229153
loop_
_publ_author_name
'Sabbaghi, Fahimeh'
'Pourayoubi, Mehrdad'
'Karimi Ahmadabad, Fatemeh'
'Azarkamanzad, Zahra'
'Ebrahimi Valmoozi, Ali Asghar'

_publ_section_title
;
 <i>N</i>,<i>N</i>'-Dicyclohexyl-<i>N</i>'',<i>N</i>''-dimethylphosphoric
 triamide
;
_journal_coeditor_code NC2217
_journal_issue 2
_journal_name_full 'Acta Crystallographica Section E'
_journal_page_first o502
_journal_paper_doi 10.1107/S160053681100287X
_journal_volume 67
_journal_year 2011
_chemical_formula_iupac 'C14 H30 N3 O P'
_chemical_formula_moiety 'C14 H30 N3 O P'
_chemical_formula_sum 'C14 H30 N3 O P'
_chemical_formula_weight 287.38
_chemical_name_systematic
;
<i>N</i>,<i>N</i>'-Dicyclohexyl-<i>N</i>'',N''-dimethylphosphoric triamide
;
_space_group_IT_number 14
_symmetry_cell_setting monoclinic
_symmetry_space_group_name_Hall '-P 2yn'
_symmetry_space_group_name_H-M 'P 1 21/n 1'
_atom_sites_solution_hydrogens mixed
_atom_sites_solution_primary direct
_atom_sites_solution_secondary difmap
_audit_creation_method SHELXL-97
_cell_angle_alpha 90.00
_cell_angle_beta 102.120(7)
_cell_angle_gamma 90.00
_cell_formula_units_Z 4
_cell_length_a 11.742(4)
_cell_length_b 7.712(3)
_cell_length_c 18.366(6)
_cell_measurement_reflns_used 1063
_cell_measurement_temperature 120(2)
_cell_measurement_theta_max 26.92
_cell_measurement_theta_min 2.30
_cell_volume 1626.0(10)
_computing_cell_refinement '<i>SAINT-Plus</i> (Bruker, 1998)'
_computing_data_collection '<i>SMART</i> (Bruker, 1998)'
_computing_data_reduction '<i>SAINT-Plus</i> (Bruker, 1998)'
_computing_molecular_graphics '<i>SHELXTL</i> (Sheldrick, 2008) and Mercury (Macrae <i>et al.</i>, 2008)'
_computing_publication_material '<i>SHELXTL</i> (Sheldrick, 2008)'
_computing_structure_refinement '<i>SHELXTL</i> (Sheldrick, 2008)'
_computing_structure_solution '<i>SHELXTL</i> (Sheldrick, 2008)'
_diffrn_ambient_temperature 120(2)
_diffrn_measured_fraction_theta_full 0.991
_diffrn_measured_fraction_theta_max 0.991
_diffrn_measurement_device_type 'Bruker SMART 1000 CCD area-detector'
_diffrn_measurement_method '\f and \w'
_diffrn_radiation_monochromator graphite
_diffrn_radiation_source 'normal-focus sealed tube'
_diffrn_radiation_type MoK\a
_diffrn_radiation_wavelength 0.71073
_diffrn_reflns_av_R_equivalents 0.1025
_diffrn_reflns_av_sigmaI/netI 0.1257
_diffrn_reflns_limit_h_max 14
_diffrn_reflns_limit_h_min -15
_diffrn_reflns_limit_k_max 9
_diffrn_reflns_limit_k_min -9
_diffrn_reflns_limit_l_max 22
_diffrn_reflns_limit_l_min -23
_diffrn_reflns_number 11336
_diffrn_reflns_theta_full 27.00
_diffrn_reflns_theta_max 27.00
_diffrn_reflns_theta_min 1.89
_exptl_absorpt_coefficient_mu 0.168
_exptl_absorpt_correction_T_max 0.974
_exptl_absorpt_correction_T_min 0.932
_exptl_absorpt_correction_type multi-scan
_exptl_absorpt_process_details '(<i>SADABS</i>; Sheldrick, 1998)'
_exptl_crystal_colour colorless
_exptl_crystal_density_diffrn 1.174
_exptl_crystal_density_method 'not measured'
_exptl_crystal_description prizm
_exptl_crystal_F_000 632
_exptl_crystal_size_max 0.23
_exptl_crystal_size_mid 0.19
_exptl_crystal_size_min 0.13
_refine_diff_density_max 0.509
_refine_diff_density_min -0.465
_refine_ls_extinction_method none
_refine_ls_goodness_of_fit_ref 1.044
_refine_ls_hydrogen_treatment constr
_refine_ls_matrix_type full
_refine_ls_number_parameters 174
_refine_ls_number_reflns 3507
_refine_ls_number_restraints 0
_refine_ls_restrained_S_all 1.044
_refine_ls_R_factor_all 0.1491
_refine_ls_R_factor_gt 0.0719
_refine_ls_shift/su_max 0.000
_refine_ls_shift/su_mean 0.000
_refine_ls_structure_factor_coef Fsqd
_refine_ls_weighting_details 'calc w=1/[\s^2^(Fo^2^)+(0.0620P)^2^+2.1669P] where P=(Fo^2^+2Fc^2^)/3'
_refine_ls_weighting_scheme calc
_refine_ls_wR_factor_gt 0.1554
_refine_ls_wR_factor_ref 0.1985
_reflns_number_gt 1873
_reflns_number_total 3507
_reflns_threshold_expression I>2\s(I)
_cod_data_source_file nc2217.cif
_cod_data_source_block I
_cod_original_sg_symbol_H-M 'P 21/n'
_cod_database_code 2229153
_cod_database_fobs_code 2229153

loop_
_symmetry_equiv_pos_as_xyz
'x, y, z'
'-x+1/2, y+1/2, -z+1/2'
'-x, -y, -z'
'x-1/2, -y-1/2, z-1/2'

loop_
_atom_site_type_symbol
_atom_site_label
_atom_site_fract_x
_atom_site_fract_y
_atom_site_fract_z
_atom_site_U_iso_or_equiv
_atom_site_adp_type
_atom_site_calc_flag
_atom_site_refinement_flags
_atom_site_occupancy
_atom_site_disorder_assembly
_atom_site_disorder_group
P P1 0.15685(9) 0.10911(13) 0.22176(6) 0.0231(3) Uani d . 1 . .
O O1 0.2842(2) 0.0799(3) 0.23095(15) 0.0261(6) Uani d . 1 . .
N N1 0.1077(3) 0.2079(4) 0.14150(19) 0.0287(8) Uani d . 1 . .
N N2 0.0944(3) -0.0770(4) 0.23092(18) 0.0250(8) Uani d . 1 . .
H H2 0.1465 -0.1633 0.2435 0.030 Uiso d R 1 . .
N N3 0.1111(3) 0.2411(4) 0.27929(18) 0.0242(8) Uani d . 1 . .
H H3 0.1359 0.3518 0.2819 0.029 Uiso d R 1 . .
C C1 0.1595(4) 0.1671(6) 0.0782(2) 0.0385(11) Uani d . 1 . .
H H1A 0.1662 0.2733 0.0501 0.058 Uiso calc R 1 . .
H H1B 0.1101 0.0834 0.0458 0.058 Uiso calc R 1 . .
H H1C 0.2371 0.1170 0.0960 0.058 Uiso calc R 1 . .
C C2 -0.0065(4) 0.2895(6) 0.1205(3) 0.0371(11) Uani d . 1 . .
H H2A 0.0010 0.4007 0.0961 0.056 Uiso calc R 1 . .
H H2B -0.0381 0.3090 0.1652 0.056 Uiso calc R 1 . .
H H2C -0.0591 0.2135 0.0861 0.056 Uiso calc R 1 . .
C C3 -0.0309(3) -0.1127(5) 0.2152(2) 0.0229(8) Uani d . 1 . .
H H3A -0.0725 -0.0033 0.2230 0.027 Uiso calc R 1 . .
C C4 -0.0756(3) -0.1728(5) 0.1348(2) 0.0281(9) Uani d . 1 . .
H H4A -0.0616 -0.0807 0.1002 0.034 Uiso calc R 1 . .
H H4B -0.0320 -0.2774 0.1252 0.034 Uiso calc R 1 . .
C C5 -0.2050(4) -0.2142(6) 0.1202(2) 0.0302(10) Uani d . 1 . .
H H5A -0.2312 -0.2551 0.0682 0.036 Uiso calc R 1 . .
H H5B -0.2492 -0.1079 0.1264 0.036 Uiso calc R 1 . .
C C6 -0.2297(4) -0.3535(5) 0.1737(2) 0.0299(10) Uani d . 1 . .
H H6A -0.3145 -0.3766 0.1642 0.036 Uiso calc R 1 . .
H H6B -0.1899 -0.4624 0.1651 0.036 Uiso calc R 1 . .
C C7 -0.1876(3) -0.2957(5) 0.2534(2) 0.0279(9) Uani d . 1 . .
H H7A -0.2012 -0.3897 0.2873 0.033 Uiso calc R 1 . .
H H7B -0.2329 -0.1931 0.2631 0.033 Uiso calc R 1 . .
C C8 -0.0574(4) -0.2497(5) 0.2699(2) 0.0272(9) Uani d . 1 . .
H H8A -0.0113 -0.3555 0.2661 0.033 Uiso calc R 1 . .
H H8B -0.0342 -0.2049 0.3214 0.033 Uiso calc R 1 . .
C C9 0.1053(3) 0.1887(5) 0.3554(2) 0.0229(9) Uani d . 1 . .
H H9A 0.0596 0.0784 0.3517 0.027 Uiso calc R 1 . .
C C10 0.0390(4) 0.3243(5) 0.3902(2) 0.0295(10) Uani d . 1 . .
H H10A -0.0386 0.3432 0.3576 0.035 Uiso calc R 1 . .
H H10B 0.0819 0.4356 0.3947 0.035 Uiso calc R 1 . .
C C11 0.0243(4) 0.2654(6) 0.4670(3) 0.0362(11) Uani d . 1 . .
H H11A -0.0234 0.1586 0.4621 0.043 Uiso calc R 1 . .
H H11B -0.0168 0.3563 0.4895 0.043 Uiso calc R 1 . .
C C12 0.1444(4) 0.2298(6) 0.5181(2) 0.0385(11) Uani d . 1 . .
H H12A 0.1894 0.3391 0.5268 0.046 Uiso calc R 1 . .
H H12B 0.1334 0.1863 0.5669 0.046 Uiso calc R 1 . .
C C13 0.2116(4) 0.0969(6) 0.4830(2) 0.0362(10) Uani d . 1 . .
H H13A 0.1707 -0.0160 0.4797 0.043 Uiso calc R 1 . .
H H13B 0.2900 0.0814 0.5150 0.043 Uiso calc R 1 . .
C C14 0.2238(3) 0.1534(6) 0.4049(2) 0.0298(10) Uani d . 1 . .
H H14A 0.2720 0.2596 0.4086 0.036 Uiso calc R 1 . .
H H14B 0.2637 0.0611 0.3822 0.036 Uiso calc R 1 . .

loop_
_atom_site_aniso_label
_atom_site_aniso_U_11
_atom_site_aniso_U_22
_atom_site_aniso_U_33
_atom_site_aniso_U_12
_atom_site_aniso_U_13
_atom_site_aniso_U_23
P1 0.0193(5) 0.0217(5) 0.0295(6) -0.0005(4) 0.0079(4) -0.0001(4)
O1 0.0198(14) 0.0238(15) 0.0363(16) -0.0024(11) 0.0096(12) -0.0017(12)
N1 0.028(2) 0.0280(19) 0.031(2) 0.0039(15) 0.0084(15) 0.0020(15)
N2 0.0175(17) 0.0233(18) 0.0352(19) 0.0007(13) 0.0077(14) 0.0006(14)
N3 0.0225(18) 0.0228(18) 0.0289(19) -0.0022(13) 0.0087(14) -0.0016(14)
C1 0.055(3) 0.030(2) 0.034(3) 0.004(2) 0.019(2) 0.0054(19)
C2 0.033(3) 0.034(2) 0.043(3) 0.006(2) 0.003(2) 0.007(2)
C3 0.0155(19) 0.0207(19) 0.033(2) -0.0009(16) 0.0064(16) -0.0002(17)
C4 0.029(2) 0.027(2) 0.031(2) -0.0042(18) 0.0119(18) -0.0033(18)
C5 0.026(2) 0.036(2) 0.029(2) -0.0036(18) 0.0054(18) -0.0019(18)
C6 0.021(2) 0.029(2) 0.041(3) -0.0014(17) 0.0086(18) -0.0020(19)
C7 0.024(2) 0.025(2) 0.038(2) -0.0022(17) 0.0133(18) 0.0024(18)
C8 0.026(2) 0.025(2) 0.031(2) 0.0017(17) 0.0058(17) 0.0008(17)
C9 0.019(2) 0.023(2) 0.029(2) -0.0053(16) 0.0085(16) -0.0014(17)
C10 0.028(2) 0.026(2) 0.039(2) -0.0008(18) 0.0164(19) 0.0023(18)
C11 0.038(3) 0.036(3) 0.041(3) 0.000(2) 0.020(2) -0.001(2)
C12 0.046(3) 0.045(3) 0.024(2) -0.007(2) 0.006(2) -0.002(2)
C13 0.031(2) 0.041(3) 0.036(2) -0.005(2) 0.0048(19) 0.006(2)
C14 0.024(2) 0.031(2) 0.035(2) -0.0026(17) 0.0082(18) 0.0004(18)

loop_
_atom_type_symbol
_atom_type_description
_atom_type_scat_dispersion_real
_atom_type_scat_dispersion_imag
_atom_type_scat_source
C C 0.0033 0.0016 'International Tables Vol C Tables 4.2.6.8 and 6.1.1.4'
H H 0.0000 0.0000 'International Tables Vol C Tables 4.2.6.8 and 6.1.1.4'
N N 0.0061 0.0033 'International Tables Vol C Tables 4.2.6.8 and 6.1.1.4'
O O 0.0106 0.0060 'International Tables Vol C Tables 4.2.6.8 and 6.1.1.4'
P P 0.1023 0.0942 'International Tables Vol C Tables 4.2.6.8 and 6.1.1.4'

loop_
_geom_angle_atom_site_label_1
_geom_angle_atom_site_label_2
_geom_angle_atom_site_label_3
_geom_angle_site_symmetry_1
_geom_angle_site_symmetry_3
_geom_angle
_geom_angle_publ_flag
O1 P1 N2 . . 108.49(16) ?
O1 P1 N3 . . 118.64(16) ?
N2 P1 N3 . . 105.33(17) ?
O1 P1 N1 . . 109.04(17) ?
N2 P1 N1 . . 114.59(17) ?
N3 P1 N1 . . 100.87(17) ?
C2 N1 C1 . . 113.4(3) ?
C2 N1 P1 . . 124.4(3) ?
C1 N1 P1 . . 119.1(3) ?
C3 N2 P1 . . 126.7(3) ?
C3 N2 H2 . . 120.8 ?
P1 N2 H2 . . 112.3 ?
C9 N3 P1 . . 122.0(3) ?
C9 N3 H3 . . 106.8 ?
P1 N3 H3 . . 118.5 ?
N1 C1 H1A . . 109.5 ?
N1 C1 H1B . . 109.5 ?
H1A C1 H1B . . 109.5 ?
N1 C1 H1C . . 109.5 ?
H1A C1 H1C . . 109.5 ?
H1B C1 H1C . . 109.5 ?
N1 C2 H2A . . 109.5 ?
N1 C2 H2B . . 109.5 ?
H2A C2 H2B . . 109.5 ?
N1 C2 H2C . . 109.5 ?
H2A C2 H2C . . 109.5 ?
H2B C2 H2C . . 109.5 ?
N2 C3 C4 . . 111.9(3) ?
N2 C3 C8 . . 109.5(3) ?
C4 C3 C8 . . 110.3(3) ?
N2 C3 H3A . . 108.3 ?
C4 C3 H3A . . 108.3 ?
C8 C3 H3A . . 108.3 ?
C5 C4 C3 . . 111.2(3) ?
C5 C4 H4A . . 109.4 ?
C3 C4 H4A . . 109.4 ?
C5 C4 H4B . . 109.4 ?
C3 C4 H4B . . 109.4 ?
H4A C4 H4B . . 108.0 ?
C4 C5 C6 . . 110.6(3) ?
C4 C5 H5A . . 109.5 ?
C6 C5 H5A . . 109.5 ?
C4 C5 H5B . . 109.5 ?
C6 C5 H5B . . 109.5 ?
H5A C5 H5B . . 108.1 ?
C7 C6 C5 . . 110.4(3) ?
C7 C6 H6A . . 109.6 ?
C5 C6 H6A . . 109.6 ?
C7 C6 H6B . . 109.6 ?
C5 C6 H6B . . 109.6 ?
H6A C6 H6B . . 108.1 ?
C6 C7 C8 . . 111.7(3) ?
C6 C7 H7A . . 109.3 ?
C8 C7 H7A . . 109.3 ?
C6 C7 H7B . . 109.3 ?
C8 C7 H7B . . 109.3 ?
H7A C7 H7B . . 108.0 ?
C7 C8 C3 . . 111.1(3) ?
C7 C8 H8A . . 109.4 ?
C3 C8 H8A . . 109.4 ?
C7 C8 H8B . . 109.4 ?
C3 C8 H8B . . 109.4 ?
H8A C8 H8B . . 108.0 ?
N3 C9 C14 . . 113.4(3) ?
N3 C9 C10 . . 109.9(3) ?
C14 C9 C10 . . 111.0(3) ?
N3 C9 H9A . . 107.4 ?
C14 C9 H9A . . 107.4 ?
C10 C9 H9A . . 107.4 ?
C9 C10 C11 . . 110.5(3) ?
C9 C10 H10A . . 109.6 ?
C11 C10 H10A . . 109.6 ?
C9 C10 H10B . . 109.6 ?
C11 C10 H10B . . 109.6 ?
H10A C10 H10B . . 108.1 ?
C10 C11 C12 . . 110.5(3) ?
C10 C11 H11A . . 109.6 ?
C12 C11 H11A . . 109.6 ?
C10 C11 H11B . . 109.6 ?
C12 C11 H11B . . 109.6 ?
H11A C11 H11B . . 108.1 ?
C13 C12 C11 . . 110.5(4) ?
C13 C12 H12A . . 109.5 ?
C11 C12 H12A . . 109.5 ?
C13 C12 H12B . . 109.5 ?
C11 C12 H12B . . 109.5 ?
H12A C12 H12B . . 108.1 ?
C12 C13 C14 . . 111.4(4) ?
C12 C13 H13A . . 109.3 ?
C14 C13 H13A . . 109.3 ?
C12 C13 H13B . . 109.3 ?
C14 C13 H13B . . 109.3 ?
H13A C13 H13B . . 108.0 ?
C9 C14 C13 . . 110.9(3) ?
C9 C14 H14A . . 109.5 ?
C13 C14 H14A . . 109.5 ?
C9 C14 H14B . . 109.5 ?
C13 C14 H14B . . 109.5 ?
H14A C14 H14B . . 108.1 ?

loop_
_geom_bond_atom_site_label_1
_geom_bond_atom_site_label_2
_geom_bond_site_symmetry_2
_geom_bond_distance
_geom_bond_publ_flag
P1 O1 . 1.486(3) ?
P1 N2 . 1.636(3) ?
P1 N3 . 1.637(3) ?
P1 N1 . 1.652(4) ?
N1 C2 . 1.457(5) ?
N1 C1 . 1.456(5) ?
N2 C3 . 1.465(5) ?
N2 H2 . 0.9000 ?
N3 C9 . 1.471(5) ?
N3 H3 . 0.9000 ?
C1 H1A . 0.9800 ?
C1 H1B . 0.9800 ?
C1 H1C . 0.9800 ?
C2 H2A . 0.9800 ?
C2 H2B . 0.9800 ?
C2 H2C . 0.9800 ?
C3 C4 . 1.532(5) ?
C3 C8 . 1.534(5) ?
C3 H3A . 1.0000 ?
C4 C5 . 1.521(6) ?
C4 H4A . 0.9900 ?
C4 H4B . 0.9900 ?
C5 C6 . 1.524(6) ?
C5 H5A . 0.9900 ?
C5 H5B . 0.9900 ?
C6 C7 . 1.511(6) ?
C6 H6A . 0.9900 ?
C6 H6B . 0.9900 ?
C7 C8 . 1.536(6) ?
C7 H7A . 0.9900 ?
C7 H7B . 0.9900 ?
C8 H8A . 0.9900 ?
C8 H8B . 0.9900 ?
C9 C14 . 1.518(5) ?
C9 C10 . 1.522(5) ?
C9 H9A . 1.0000 ?
C10 C11 . 1.526(6) ?
C10 H10A . 0.9900 ?
C10 H10B . 0.9900 ?
C11 C12 . 1.545(6) ?
C11 H11A . 0.9900 ?
C11 H11B . 0.9900 ?
C12 C13 . 1.518(6) ?
C12 H12A . 0.9900 ?
C12 H12B . 0.9900 ?
C13 C14 . 1.535(6) ?
C13 H13A . 0.9900 ?
C13 H13B . 0.9900 ?
C14 H14A . 0.9900 ?
C14 H14B . 0.9900 ?

loop_
_geom_hbond_atom_site_label_D
_geom_hbond_atom_site_label_H
_geom_hbond_atom_site_label_A
_geom_hbond_site_symmetry_A
_geom_hbond_distance_DH
_geom_hbond_distance_HA
_geom_hbond_distance_DA
_geom_hbond_angle_DHA
_geom_hbond_publ_flag
N2 H2 O1 2_545 0.90 2.16 3.017(4) 160 y
N3 H3 O1 2_555 0.90 2.03 2.911(4) 165 y

loop_
_geom_torsion_atom_site_label_1
_geom_torsion_atom_site_label_2
_geom_torsion_atom_site_label_3
_geom_torsion_atom_site_label_4
_geom_torsion_site_symmetry_1
_geom_torsion_site_symmetry_2
_geom_torsion_site_symmetry_3
_geom_torsion_site_symmetry_4
_geom_torsion
_geom_torsion_publ_flag
O1 P1 N1 C2 . . . . -166.6(3) ?
N2 P1 N1 C2 . . . . 71.6(4) ?
N3 P1 N1 C2 . . . . -40.9(4) ?
O1 P1 N1 C1 . . . . 34.6(4) ?
N2 P1 N1 C1 . . . . -87.2(3) ?
N3 P1 N1 C1 . . . . 160.2(3) ?
O1 P1 N2 C3 . . . . -170.3(3) ?
N3 P1 N2 C3 . . . . 61.7(3) ?
N1 P1 N2 C3 . . . . -48.2(4) ?
O1 P1 N3 C9 . . . . -77.8(3) ?
N2 P1 N3 C9 . . . . 43.8(3) ?
N1 P1 N3 C9 . . . . 163.3(3) ?
P1 N2 C3 C4 . . . . 91.1(4) ?
P1 N2 C3 C8 . . . . -146.3(3) ?
N2 C3 C4 C5 . . . . 178.3(3) ?
C8 C3 C4 C5 . . . . 56.1(4) ?
C3 C4 C5 C6 . . . . -58.0(4) ?
C4 C5 C6 C7 . . . . 57.8(4) ?
C5 C6 C7 C8 . . . . -56.5(4) ?
C6 C7 C8 C3 . . . . 55.2(4) ?
N2 C3 C8 C7 . . . . -177.9(3) ?
C4 C3 C8 C7 . . . . -54.3(4) ?
P1 N3 C9 C14 . . . . 65.7(4) ?
P1 N3 C9 C10 . . . . -169.4(3) ?
N3 C9 C10 C11 . . . . 175.8(3) ?
C14 C9 C10 C11 . . . . -57.9(4) ?
C9 C10 C11 C12 . . . . 57.5(5) ?
C10 C11 C12 C13 . . . . -56.5(5) ?
C11 C12 C13 C14 . . . . 55.4(5) ?
N3 C9 C14 C13 . . . . -179.2(3) ?
C10 C9 C14 C13 . . . . 56.6(4) ?
C12 C13 C14 C9 . . . . -55.7(5) ?

loop_
_cod_related_entry_id
_cod_related_entry_database
_cod_related_entry_code
1 ChemSpider 10450293
